data_2226008
loop_
_publ_author_name
'Le Bail, Armel'

_publ_section_title
;
 Dilead(II) chromium(III) heptafluoride
;
_journal_coeditor_code WM2317
_journal_issue 5
_journal_name_full 'Acta Crystallographica Section E'
_journal_page_first i32
_journal_page_last i33
_journal_paper_doi 10.1107/S1600536810011608
_journal_volume 66
_journal_year 2010
_chemical_formula_iupac 'Pb2 Cr F7'
_chemical_formula_moiety 'Cr F6 3-, F Pb2 3+'
_chemical_formula_structural 'Pb2 Cr F7'
_chemical_formula_sum 'Cr F7 Pb2'
_chemical_formula_weight 599.40
_chemical_name_common 'Dilead chromium heptafluoride'
_chemical_name_systematic
;
Dilead(II) chromium(III) heptafluoride
;
_space_group_IT_number 14
_symmetry_cell_setting monoclinic
_symmetry_space_group_name_Hall '-P 2ybc'
_symmetry_space_group_name_H-M 'P 1 21/c 1'
_atom_sites_solution_primary direct
_atom_sites_solution_secondary difmap
_audit_creation_method SHELXL-97
_cell_angle_alpha 90.00
_cell_angle_beta 91.197(10)
_cell_angle_gamma 90.00
_cell_formula_units_Z 4
_cell_length_a 5.4626(7)
_cell_length_b 11.2085(15)
_cell_length_c 9.5738(11)
_cell_measurement_reflns_used 40
_cell_measurement_temperature 293(2)
_cell_measurement_theta_max 35
_cell_measurement_theta_min 2.8
_cell_volume 586.05(13)
_computing_cell_refinement '<i>STADI4</i> (Stoe & Cie, 1998)'
_computing_data_collection '<i>STADI4</i> (Stoe & Cie, 1998)'
_computing_data_reduction 'X-RED (Stoe & Cie, 1998)'
_computing_molecular_graphics 'DIAMOND (Brandenburg, 2005) and <i>ORTEP-3</i> (Farrugia, 1997)'
_computing_publication_material '<i>publCIF</i> (Westrip, 2010)'
_computing_structure_refinement 'SHELXL97 (Sheldrick, 2008)'
_computing_structure_solution 'SHELXS97 (Sheldrick, 2008)'
_diffrn_ambient_temperature 293(2)
_diffrn_measured_fraction_theta_full 0.972
_diffrn_measured_fraction_theta_max 0.972
_diffrn_measurement_device_type 'Siemens AED2'
_diffrn_measurement_method '2\q/\w scans'
_diffrn_radiation_monochromator graphite
_diffrn_radiation_source 'fine-focus sealed tube'
_diffrn_radiation_type MoK\a
_diffrn_radiation_wavelength 0.71069
_diffrn_reflns_av_R_equivalents 0.0406
_diffrn_reflns_av_sigmaI/netI 0.0306
_diffrn_reflns_limit_h_max 8
_diffrn_reflns_limit_h_min -8
_diffrn_reflns_limit_k_max 18
_diffrn_reflns_limit_k_min 0
_diffrn_reflns_limit_l_max 15
_diffrn_reflns_limit_l_min 0
_diffrn_reflns_number 6770
_diffrn_reflns_theta_full 35.00
_diffrn_reflns_theta_max 35.00
_diffrn_reflns_theta_min 2.80
_diffrn_standards_decay_% 15
_diffrn_standards_interval_time 120
_diffrn_standards_number 3
_exptl_absorpt_coefficient_mu 59.610
_exptl_absorpt_correction_T_max 0.321
_exptl_absorpt_correction_T_min 0.011
_exptl_absorpt_correction_type gaussian
_exptl_absorpt_process_details '(SHELX76; Sheldrick, 2008)'
_exptl_crystal_colour green
_exptl_crystal_density_diffrn 6.793
_exptl_crystal_density_method 'not measured'
_exptl_crystal_description platelet
_exptl_crystal_F_000 1004
_exptl_crystal_size_max 0.122
_exptl_crystal_size_mid 0.065
_exptl_crystal_size_min 0.008
_refine_diff_density_max 3.171
_refine_diff_density_min -2.197
_refine_ls_extinction_coef 0.0171(7)
_refine_ls_extinction_expression Fc^*^=kFc[1+0.001xFc^2^\l^3^/sin(2\q)]^-1/4^
_refine_ls_extinction_method 'SHELXL97 (Sheldrick, 2008)'
_refine_ls_goodness_of_fit_ref 1.636
_refine_ls_matrix_type full
_refine_ls_number_constraints 0
_refine_ls_number_parameters 93
_refine_ls_number_reflns 2506
_refine_ls_number_restraints 0
_refine_ls_restrained_S_all 1.636
_refine_ls_R_factor_all 0.0526
_refine_ls_R_factor_gt 0.0363
_refine_ls_shift/su_max 0.000
_refine_ls_shift/su_mean 0.000
_refine_ls_structure_factor_coef Fsqd
_refine_ls_weighting_details
;
calc w=[exp(2.00(sin\q/\l)^2^)]/[\s^2^(Fo^2^)+(0.0528P)^2^]
where P = 0.33333Fo^2^ + 0.66667Fc^2^
;
_refine_ls_weighting_scheme calc
_refine_ls_wR_factor_gt 0.0796
_refine_ls_wR_factor_ref 0.0844
_reflns_number_gt 2082
_reflns_number_total 2506
_reflns_threshold_expression I>2\s(I)
_cod_data_source_file wm2317.cif
_cod_data_source_block I
_cod_depositor_comments
;
The following automatic conversions were performed:
'_geom_bond_publ_flag' value 'Y' changed to 'y' according to
'/home/saulius/struct/CIF-dictionaries/cif_core.dic' dictionary named
'cif_core.dic' version 2.4.1 from 2010-06-29 (21 time).

Automatic conversion script
Id: cif_fix_enum 1527 2010-12-29 10:47:43Z saulius 
;
_cod_original_sg_symbol_H-M 'P 21/c'
_cod_database_code 2226008
_cod_database_fobs_code 2226008

loop_
_symmetry_equiv_pos_as_xyz
'x, y, z'
'x, -y+1/2, z+1/2'
'-x, -y, -z'
'-x, y-1/2, -z-1/2'

loop_
_atom_site_type_symbol
_atom_site_label
_atom_site_fract_x
_atom_site_fract_y
_atom_site_fract_z
_atom_site_U_iso_or_equiv
_atom_site_adp_type
_atom_site_calc_flag
_atom_site_refinement_flags
_atom_site_occupancy
_atom_site_disorder_assembly
_atom_site_disorder_group
Pb Pb1 0.21926(4) 0.81248(3) 0.05527(3) 0.01669(9) Uani d . 1 . .
Pb Pb2 0.23992(4) 0.43908(2) 0.13531(3) 0.01410(9) Uani d . 1 . .
Cr Cr 0.30002(17) 0.13284(9) 0.20773(11) 0.01105(17) Uani d . 1 . .
F F1 0.1204(9) 0.6150(4) 0.0059(6) 0.0212(9) Uani d . 1 . .
F F2 0.5511(9) 0.0321(5) 0.1456(6) 0.0240(10) Uani d . 1 . .
F F3 0.3978(9) 0.0941(5) 0.3938(6) 0.0233(10) Uani d . 1 . .
F F4 0.2089(10) 0.1752(6) 0.0208(6) 0.0253(10) Uani d . 1 . .
F F5 0.0826(9) -0.0003(5) 0.1978(7) 0.0251(11) Uani d . 1 . .
F F6 0.5281(10) 0.2622(6) 0.2141(8) 0.0307(13) Uani d . 1 . .
F F7 0.0430(8) 0.2415(5) 0.2594(5) 0.0190(8) Uani d . 1 . .

loop_
_atom_site_aniso_label
_atom_site_aniso_U_11
_atom_site_aniso_U_22
_atom_site_aniso_U_33
_atom_site_aniso_U_12
_atom_site_aniso_U_13
_atom_site_aniso_U_23
Pb1 0.01615(12) 0.01664(12) 0.01736(14) -0.00212(8) 0.00190(8) -0.00028(8)
Pb2 0.01326(11) 0.01521(11) 0.01376(12) -0.00018(7) -0.00137(7) 0.00039(8)
Cr 0.0087(3) 0.0131(4) 0.0113(4) 0.0010(3) 0.0002(3) 0.0013(3)
F1 0.0202(18) 0.0153(17) 0.028(3) -0.0008(16) -0.0086(17) 0.0004(17)
F2 0.023(2) 0.032(2) 0.018(2) 0.0174(19) 0.0007(17) -0.0013(18)
F3 0.023(2) 0.037(3) 0.010(2) 0.0123(19) -0.0022(16) 0.0025(17)
F4 0.026(2) 0.039(3) 0.011(2) 0.010(2) 0.0022(17) 0.0067(19)
F5 0.023(2) 0.0195(19) 0.033(3) -0.0058(18) 0.001(2) -0.0061(19)
F6 0.019(2) 0.024(2) 0.049(4) -0.0056(19) 0.000(2) 0.002(2)
F7 0.0140(16) 0.022(2) 0.021(2) 0.0084(16) 0.0022(15) -0.0009(16)

loop_
_atom_type_symbol
_atom_type_description
_atom_type_scat_dispersion_real
_atom_type_scat_dispersion_imag
Pb2+ Pb -4.1330 10.1020
Cr3+ Cr 0.2840 0.6240
F1- F 0.0140 0.0100

loop_
_geom_angle_atom_site_label_1
_geom_angle_atom_site_label_2
_geom_angle_atom_site_label_3
_geom_angle_site_symmetry_1
_geom_angle_site_symmetry_3
_geom_angle
_geom_angle_publ_flag
F2 Cr F3 . . 88.1(2) ?
F2 Cr F4 . . 91.8(2) ?
F3 Cr F4 . . 178.3(3) ?
F2 Cr F5 . . 88.4(3) ?
F3 Cr F5 . . 91.7(3) ?
F4 Cr F5 . . 89.9(3) ?
F2 Cr F6 . . 89.2(3) ?
F3 Cr F6 . . 88.5(3) ?
F4 Cr F6 . . 89.9(3) ?
F5 Cr F6 . . 177.6(3) ?
F2 Cr F7 . . 176.1(2) ?
F3 Cr F7 . . 95.5(2) ?
F4 Cr F7 . . 84.6(2) ?
F5 Cr F7 . . 92.9(2) ?
F6 Cr F7 . . 89.4(3) ?

loop_
_geom_bond_atom_site_label_1
_geom_bond_atom_site_label_2
_geom_bond_site_symmetry_2
_geom_bond_distance
_geom_bond_publ_flag
Pb1 F1 . 2.324(5) y
Pb1 F7 4_566 2.437(5) y
Pb1 F4 3_565 2.439(5) y
Pb1 F5 1_565 2.620(6) y
Pb1 F6 4_666 2.640(7) y
Pb1 F2 3_665 2.899(6) y
Pb1 F6 3_665 3.067(7) y
Pb2 F1 . 2.412(5) y
Pb2 F1 3_565 2.441(4) y
Pb2 F5 4_566 2.497(6) y
Pb2 F3 2_554 2.512(6) y
Pb2 F2 4_666 2.586(5) y
Pb2 F6 . 2.632(6) y
Pb2 F3 4_666 2.653(5) y
Pb2 F7 . 2.743(6) y
Cr F2 . 1.883(5) y
Cr F3 . 1.900(5) y
Cr F4 . 1.907(5) y
Cr F5 . 1.909(5) y
Cr F6 . 1.912(6) y
Cr F7 . 1.931(4) y
F2 F3 . 2.630(8) ?
F2 F5 . 2.643(8) ?
F2 F6 . 2.665(9) ?
F2 F4 . 2.721(7) ?
F3 F6 . 2.659(9) ?
F3 F5 . 2.734(8) ?
F3 F7 . 2.835(6) ?
F4 F7 . 2.584(8) ?
F4 F5 . 2.696(8) ?
F4 F6 . 2.698(9) ?
F5 F7 . 2.784(8) ?
F6 F7 . 2.704(7) ?
